data_4022478
loop_
_publ_author_name
'Xingang Zhang'
'Hairong Xia'
'XiCheng Dong'
'Jing Jin'
'Wei-Dong Meng'
'Feng-Ling Qing'

_publ_section_title
;
 3-Deoxy-3,3-difluoro-D-arabinofuranose: First Stereoselective
 Synthesis and Application in Preparation of
 gem-Difluorinated Sugar Nucleosides
;
_journal_name_full 'Journal of Organic Chemistry'
_journal_page_first 9026
_journal_page_last 9033
_journal_paper_doi 10.1021/jo034512i
_journal_volume 68
_journal_year 2003
_chemical_formula_sum 'C9 H11 F2 N3 O4'
_chemical_formula_weight 263.21
_chemical_name_systematic
;
  ?
;
_space_group_IT_number 18
_symmetry_cell_setting orthorhombic
_symmetry_space_group_name_Hall 'P 2 2ab'
_symmetry_space_group_name_H-M 'P 21 21 2'
_atom_sites_solution_hydrogens geom
_atom_sites_solution_primary direct
_atom_sites_solution_secondary difmap
_audit_creation_method SHELXL-97
_cell_angle_alpha 90.00
_cell_angle_beta 90.00
_cell_angle_gamma 90.00
_cell_formula_units_Z 4
_cell_length_a 7.9175(8)
_cell_length_b 19.677(2)
_cell_length_c 6.9300(7)
_cell_measurement_reflns_used 1405
_cell_measurement_temperature 293(2)
_cell_measurement_theta_max 40.687
_cell_measurement_theta_min 5.879
_cell_volume 1079.67(19)
_computing_cell_refinement 'Bruker SMART'
_computing_data_collection 'Bruker SMART'
_computing_data_reduction 'Bruker SHELXTL'
_computing_molecular_graphics 'Bruker SHELXTL'
_computing_publication_material 'Bruker SHELXTL'
_computing_structure_refinement 'SHELXL-97 (Sheldrick, 1997)'
_computing_structure_solution 'SHELXS-97 (Sheldrick, 1990)'
_diffrn_ambient_temperature 293(2)
_diffrn_measured_fraction_theta_full 0.950
_diffrn_measured_fraction_theta_max 0.950
_diffrn_measurement_device_type 'CCD area detector'
_diffrn_measurement_method 'phi and omega scans'
_diffrn_radiation_monochromator graphite
_diffrn_radiation_source 'fine-focus sealed tube'
_diffrn_radiation_type MoK\a
_diffrn_radiation_wavelength 0.71073
_diffrn_reflns_av_R_equivalents 0.0439
_diffrn_reflns_av_sigmaI/netI 0.0714
_diffrn_reflns_limit_h_max 9
_diffrn_reflns_limit_h_min -10
_diffrn_reflns_limit_k_max 25
_diffrn_reflns_limit_k_min -25
_diffrn_reflns_limit_l_max 8
_diffrn_reflns_limit_l_min -8
_diffrn_reflns_number 6492
_diffrn_reflns_theta_full 28.24
_diffrn_reflns_theta_max 28.24
_diffrn_reflns_theta_min 2.07
_exptl_absorpt_coefficient_mu 0.149
_exptl_absorpt_correction_T_max 1.00000
_exptl_absorpt_correction_T_min 0.74740
_exptl_absorpt_correction_type sadabs
_exptl_crystal_colour colourless
_exptl_crystal_density_diffrn 1.619
_exptl_crystal_density_method 'not measured'
_exptl_crystal_F_000 544
_exptl_crystal_size_max 0.469
_exptl_crystal_size_mid 0.205
_exptl_crystal_size_min 0.189
_refine_diff_density_max 0.248
_refine_diff_density_min -0.220
_refine_diff_density_rms 0.037
_refine_ls_abs_structure_details 'Flack H D (1983), Acta Cryst. A39, 876-881'
_refine_ls_abs_structure_Flack -0.7(10)
_refine_ls_extinction_coef 0.0059(13)
_refine_ls_extinction_expression Fc^*^=kFc[1+0.001xFc^2^\l^3^/sin(2\q)]^-1/4^
_refine_ls_extinction_method SHELXL
_refine_ls_goodness_of_fit_ref 0.865
_refine_ls_hydrogen_treatment mixed
_refine_ls_matrix_type full
_refine_ls_number_parameters 210
_refine_ls_number_reflns 2463
_refine_ls_number_restraints 1
_refine_ls_restrained_S_all 0.865
_refine_ls_R_factor_all 0.0680
_refine_ls_R_factor_gt 0.0391
_refine_ls_shift/su_max 0.019
_refine_ls_shift/su_mean 0.001
_refine_ls_structure_factor_coef Fsqd
_refine_ls_weighting_details 'calc w=1/[\s^2^(Fo^2^)+(0.0212P)^2^+0.0000P] where P=(Fo^2^+2Fc^2^)/3'
_refine_ls_weighting_scheme calc
_refine_ls_wR_factor_gt 0.0609
_refine_ls_wR_factor_ref 0.0663
_reflns_number_gt 1607
_reflns_number_total 2463
_reflns_threshold_expression >2sigma(I)
_cod_data_source_file jo034512isi20030422_041119.cif
_cod_data_source_block cd22398
_cod_depositor_comments
;
The following automatic conversions were performed:
'_symmetry_cell_setting' value 'Orthorhombic' changed to 'orthorhombic'
according to '/home/saulius/struct/CIF-dictionaries/cif_core.dic'
dictionary named 'cif_core.dic' version 2.4.1 from 2010-06-29.

Automatic conversion script
Id: cif_fix_enum 1527 2010-12-29 10:47:43Z saulius 
;
_cod_database_code 4022478

loop_
_symmetry_equiv_pos_as_xyz
'x, y, z'
'-x, -y, z'
'-x+1/2, y+1/2, -z'
'x+1/2, -y+1/2, -z'

loop_
_atom_site_label
_atom_site_type_symbol
_atom_site_fract_x
_atom_site_fract_y
_atom_site_fract_z
_atom_site_U_iso_or_equiv
_atom_site_adp_type
_atom_site_occupancy
_atom_site_symmetry_multiplicity
_atom_site_calc_flag
_atom_site_refinement_flags
O1 O 0.1392(2) 0.15666(7) 0.6856(2) 0.0428(4) Uani 1 1 d .
O2 O 0.4849(2) 0.09812(8) 0.7018(2) 0.0447(4) Uani 1 1 d .
O3 O 0.1691(2) -0.04710(7) 0.8711(2) 0.0425(4) Uani 1 1 d .
O4 O 0.5992(4) 0.27131(14) 0.6522(5) 0.0650(15) Uani 0.659(7) 1 d PD
O4' O 0.4509(7) 0.2386(3) 0.5461(6) 0.063(2) Uiso 0.434(7) 1 d P
N1 N 0.2676(2) 0.02305(7) 0.6376(2) 0.0296(4) Uani 1 1 d .
N2 N 0.1318(2) -0.08089(8) 0.5619(2) 0.0318(4) Uani 1 1 d .
N3 N 0.1111(3) -0.11403(12) 0.2454(3) 0.0478(6) Uani 1 1 d .
F1 F 0.31245(19) 0.24247(6) 0.91192(19) 0.0562(5) Uani 1 1 d .
F2 F 0.4004(2) 0.16015(7) 1.0962(2) 0.0650(5) Uani 1 1 d .
C1 C 0.2244(3) 0.12794(11) 0.8415(3) 0.0336(6) Uani 1 1 d .
C2 C 0.3621(3) 0.17656(11) 0.9090(3) 0.0426(6) Uani 1 1 d .
C3 C 0.5149(3) 0.16344(11) 0.7831(4) 0.0404(6) Uani 1 1 d .
C4 C 0.3382(3) 0.06861(10) 0.7816(3) 0.0326(5) Uani 1 1 d .
C5 C 0.2849(3) 0.03753(11) 0.4447(3) 0.0390(6) Uani 1 1 d .
C6 C 0.2321(3) -0.00636(12) 0.3116(3) 0.0399(6) Uani 1 1 d .
C7 C 0.1584(3) -0.06784(10) 0.3750(3) 0.0313(5) Uani 1 1 d .
C8 C 0.1884(3) -0.03643(10) 0.6979(3) 0.0317(5) Uani 1 1 d .
C9 C 0.5447(7) 0.21196(18) 0.6204(7) 0.1036(17) Uani 1 1 d .
H1 H 0.148(3) 0.1154(9) 0.950(3) 0.039(6) Uiso 1 1 d .
H2 H 0.618(3) 0.1615(10) 0.855(3) 0.040(6) Uiso 1 1 d .
H3 H 0.360(2) 0.0394(9) 0.899(3) 0.026(5) Uiso 1 1 d .
H4 H 0.333(3) 0.0825(10) 0.421(3) 0.045(6) Uiso 1 1 d .
H5 H 0.235(3) 0.0014(11) 0.176(3) 0.051(7) Uiso 1 1 d .
H6 H 0.122(3) -0.1048(11) 0.122(4) 0.057(8) Uiso 1 1 d .
H7 H 0.086(4) -0.1541(13) 0.282(4) 0.067(9) Uiso 1 1 d .
H8 H 0.041(4) 0.1305(13) 0.658(4) 0.079(10) Uiso 1 1 d .
H9 H 0.612(4) 0.1928(14) 0.526(4) 0.085(10) Uiso 1 1 d .
H11 H 0.626(10) 0.291(4) 0.530(6) 0.42(6) Uiso 1 1 d D

loop_
_atom_site_aniso_label
_atom_site_aniso_U_11
_atom_site_aniso_U_22
_atom_site_aniso_U_33
_atom_site_aniso_U_23
_atom_site_aniso_U_13
_atom_site_aniso_U_12
O1 0.0369(10) 0.0365(9) 0.0549(11) 0.0055(8) -0.0047(9) -0.0018(9)
O2 0.0338(9) 0.0382(9) 0.0621(11) -0.0127(8) 0.0074(9) -0.0055(8)
O3 0.0564(11) 0.0429(9) 0.0283(9) 0.0019(7) 0.0066(8) -0.0066(8)
O4 0.071(2) 0.036(2) 0.088(3) 0.0004(15) 0.0218(19) -0.0010(15)
N1 0.0359(11) 0.0258(9) 0.0272(10) 0.0011(8) -0.0022(8) -0.0018(9)
N2 0.0350(11) 0.0304(9) 0.0300(11) -0.0017(8) 0.0014(9) -0.0056(9)
N3 0.0674(17) 0.0420(13) 0.0338(14) -0.0084(12) 0.0020(12) -0.0138(13)
F1 0.0634(11) 0.0327(7) 0.0724(11) -0.0143(7) 0.0140(9) 0.0002(7)
F2 0.0840(12) 0.0714(10) 0.0395(9) -0.0033(7) -0.0109(8) -0.0184(9)
C1 0.0344(13) 0.0337(12) 0.0329(14) 0.0014(11) 0.0060(11) -0.0037(11)
C2 0.0555(17) 0.0326(12) 0.0396(14) -0.0052(11) -0.0011(13) -0.0004(13)
C3 0.0352(15) 0.0288(12) 0.0572(16) -0.0063(12) 0.0001(14) -0.0025(12)
C4 0.0395(15) 0.0276(11) 0.0306(13) 0.0005(10) -0.0042(11) -0.0018(11)
C5 0.0476(16) 0.0343(13) 0.0350(14) 0.0080(11) 0.0017(12) -0.0053(13)
C6 0.0551(16) 0.0412(13) 0.0233(13) 0.0015(12) 0.0031(11) -0.0062(13)
C7 0.0306(13) 0.0343(12) 0.0291(12) -0.0034(10) 0.0019(10) 0.0004(11)
C8 0.0319(13) 0.0302(11) 0.0329(13) -0.0002(10) 0.0044(10) 0.0038(11)
C9 0.115(4) 0.052(2) 0.144(4) 0.036(2) 0.095(3) 0.031(2)

loop_
_atom_type_symbol
_atom_type_description
_atom_type_scat_dispersion_real
_atom_type_scat_dispersion_imag
_atom_type_scat_source
C C 0.0033 0.0016 'International Tables Vol C Tables 4.2.6.8 and 6.1.1.4'
H H 0.0000 0.0000 'International Tables Vol C Tables 4.2.6.8 and 6.1.1.4'
F F 0.0171 0.0103 'International Tables Vol C Tables 4.2.6.8 and 6.1.1.4'
N N 0.0061 0.0033 'International Tables Vol C Tables 4.2.6.8 and 6.1.1.4'
O O 0.0106 0.0060 'International Tables Vol C Tables 4.2.6.8 and 6.1.1.4'

loop_
_geom_angle_atom_site_label_1
_geom_angle_atom_site_label_2
_geom_angle_atom_site_label_3
_geom_angle
C1 O1 H8 109.3(16)
C4 O2 C3 110.72(17)
C9 O4 O4' 42.7(2)
C9 O4 H11 107(5)
O4' O4 H11 85(5)
C9 O4' O4 55.1(3)
C5 N1 C8 120.78(18)
C5 N1 C4 120.11(17)
C8 N1 C4 119.06(17)
C7 N2 C8 119.67(18)
C7 N3 H6 119.2(15)
C7 N3 H7 119.7(18)
H6 N3 H7 120(2)
O1 C1 C2 109.25(19)
O1 C1 C4 112.57(19)
C2 C1 C4 98.10(17)
O1 C1 H1 112.9(12)
C2 C1 H1 111.1(11)
C4 C1 H1 112.0(11)
F1 C2 F2 105.98(17)
F1 C2 C3 113.8(2)
F2 C2 C3 109.2(2)
F1 C2 C1 113.4(2)
F2 C2 C1 107.51(19)
C3 C2 C1 106.72(18)
O2 C3 C9 107.7(3)
O2 C3 C2 104.39(19)
C9 C3 C2 116.8(2)
O2 C3 H2 108.2(12)
C9 C3 H2 106.4(13)
C2 C3 H2 112.9(13)
O2 C4 N1 107.53(18)
O2 C4 C1 106.06(17)
N1 C4 C1 115.45(18)
O2 C4 H3 113.9(11)
N1 C4 H3 105.5(10)
C1 C4 H3 108.6(10)
C6 C5 N1 120.5(2)
C6 C5 H4 126.4(13)
N1 C5 H4 113.0(13)
C5 C6 C7 118.0(2)
C5 C6 H5 124.9(14)
C7 C6 H5 117.0(14)
N3 C7 N2 118.5(2)
N3 C7 C6 119.4(2)
N2 C7 C6 122.04(19)
O3 C8 N2 121.7(2)
O3 C8 N1 119.6(2)
N2 C8 N1 118.72(18)
O4' C9 O4 82.3(4)
O4' C9 C3 125.4(5)
O4 C9 C3 120.8(5)
O4' C9 H9 105(2)
O4 C9 H9 107.7(18)
C3 C9 H9 111.3(18)

loop_
_geom_bond_atom_site_label_1
_geom_bond_atom_site_label_2
_geom_bond_distance
O1 C1 1.393(3)
O1 H8 0.95(3)
O2 C4 1.412(3)
O2 C3 1.423(3)
O3 C8 1.228(2)
O4 C9 1.264(4)
O4 O4' 1.528(5)
O4 H11 0.96(2)
O4' C9 1.045(5)
N1 C5 1.374(3)
N1 C8 1.392(2)
N1 C4 1.453(2)
N2 C7 1.337(3)
N2 C8 1.362(3)
N3 C7 1.332(3)
N3 H6 0.88(3)
N3 H7 0.85(3)
F1 C2 1.355(2)
F2 C2 1.371(3)
C1 C2 1.524(3)
C1 C4 1.532(3)
C1 H1 0.99(2)
C2 C3 1.514(3)
C3 C9 1.496(4)
C3 H2 0.96(2)
C4 H3 1.011(19)
C5 C6 1.331(3)
C5 H4 0.976(19)
C6 C7 1.413(3)
C6 H5 0.955(19)
C9 H9 0.92(3)

loop_
_geom_torsion_atom_site_label_1
_geom_torsion_atom_site_label_2
_geom_torsion_atom_site_label_3
_geom_torsion_atom_site_label_4
_geom_torsion
O1 C1 C2 F1 41.6(3)
C4 C1 C2 F1 158.98(19)
O1 C1 C2 F2 158.41(18)
C4 C1 C2 F2 -84.2(2)
O1 C1 C2 C3 -84.6(2)
C4 C1 C2 C3 32.9(2)
C4 O2 C3 C9 -130.6(3)
C4 O2 C3 C2 -5.8(2)
F1 C2 C3 O2 -144.47(19)
F2 C2 C3 O2 97.4(2)
C1 C2 C3 O2 -18.6(2)
F1 C2 C3 C9 -25.7(4)
F2 C2 C3 C9 -143.8(3)
C1 C2 C3 C9 100.3(3)
C3 O2 C4 N1 151.87(18)
C3 O2 C4 C1 27.8(2)
C5 N1 C4 O2 -31.9(3)
C8 N1 C4 O2 145.60(17)
C5 N1 C4 C1 86.2(3)
C8 N1 C4 C1 -96.3(2)
O1 C1 C4 O2 78.4(2)
C2 C1 C4 O2 -36.4(2)
O1 C1 C4 N1 -40.6(3)
C2 C1 C4 N1 -155.38(19)
C8 N1 C5 C6 -2.6(3)
C4 N1 C5 C6 174.9(2)
N1 C5 C6 C7 -0.1(4)
C8 N2 C7 N3 175.9(2)
C8 N2 C7 C6 -5.2(3)
C5 C6 C7 N3 -177.1(2)
C5 C6 C7 N2 4.1(4)
C7 N2 C8 O3 -178.7(2)
C7 N2 C8 N1 2.4(3)
C5 N1 C8 O3 -177.4(2)
C4 N1 C8 O3 5.1(3)
C5 N1 C8 N2 1.5(3)
C4 N1 C8 N2 -176.02(19)
O4 O4' C9 C3 122.5(6)
O4' O4 C9 C3 -126.9(5)
O2 C3 C9 O4' 87.2(6)
C2 C3 C9 O4' -29.8(8)
O2 C3 C9 O4 -169.4(4)
C2 C3 C9 O4 73.6(5)
